data_2234408
loop_
_publ_author_name
Ejaz
'Khan, Islam Ullah'
'Harrison, William T. A.'
'Anjum, Rukhsana'

_publ_section_title
;
 <i>N</i>,<i>N</i>'-[1,3-Phenylenebis(methylene)]di-<i>p</i>-toluenesulfonamide
;
_journal_coeditor_code SU2379
_journal_issue 4
_journal_name_full 'Acta Crystallographica Section E'
_journal_page_first o950
_journal_paper_doi 10.1107/S1600536812007222
_journal_volume 68
_journal_year 2012
_chemical_formula_iupac 'C22 H24 N2 O4 S2'
_chemical_formula_moiety 'C22 H24 N2 O4 S2'
_chemical_formula_sum 'C22 H24 N2 O4 S2'
_chemical_formula_weight 444.55
_chemical_name_systematic
;
<i>N</i>,<i>N</i>'-[1,3-Phenylenebis(methylene)]di-<i>p</i>-toluenesulfonamide
;
_space_group_IT_number 2
_symmetry_cell_setting triclinic
_symmetry_space_group_name_Hall '-P 1'
_symmetry_space_group_name_H-M 'P -1'
_atom_sites_solution_hydrogens geom
_atom_sites_solution_primary direct
_atom_sites_solution_secondary difmap
_audit_creation_method SHELXL97
_cell_angle_alpha 87.5540(10)
_cell_angle_beta 86.1510(10)
_cell_angle_gamma 70.8950(10)
_cell_formula_units_Z 2
_cell_length_a 7.7562(3)
_cell_length_b 8.7905(3)
_cell_length_c 17.1479(5)
_cell_measurement_reflns_used 6272
_cell_measurement_temperature 296(2)
_cell_measurement_theta_max 27.12
_cell_measurement_theta_min 2.70
_cell_volume 1102.00(7)
_computing_cell_refinement 'SAINT (Bruker, 2007)'
_computing_data_collection 'APEX2 (Bruker, 2007)'
_computing_data_reduction 'SAINT (Bruker, 2007)'
_computing_molecular_graphics 'ORTEP-3 (Farrugia, 1997)'
_computing_publication_material 'SHELXL97 (Sheldrick, 2008)'
_computing_structure_refinement 'SHELXL97 (Sheldrick, 2008)'
_computing_structure_solution 'SHELXS97 (Sheldrick, 2008)'
_diffrn_ambient_temperature 296(2)
_diffrn_measured_fraction_theta_full 0.984
_diffrn_measured_fraction_theta_max 0.984
_diffrn_measurement_device_type 'Bruker APEXII CCD'
_diffrn_measurement_method \w
_diffrn_radiation_monochromator graphite
_diffrn_radiation_source 'fine-focus sealed tube'
_diffrn_radiation_type MoK\a
_diffrn_radiation_wavelength 0.71073
_diffrn_reflns_av_R_equivalents 0.0301
_diffrn_reflns_av_sigmaI/netI 0.0398
_diffrn_reflns_limit_h_max 6
_diffrn_reflns_limit_h_min -10
_diffrn_reflns_limit_k_max 9
_diffrn_reflns_limit_k_min -11
_diffrn_reflns_limit_l_max 21
_diffrn_reflns_limit_l_min -22
_diffrn_reflns_number 19493
_diffrn_reflns_theta_full 28.35
_diffrn_reflns_theta_max 28.35
_diffrn_reflns_theta_min 2.70
_diffrn_standards_decay_% 0
_exptl_absorpt_coefficient_mu 0.272
_exptl_absorpt_correction_type none
_exptl_crystal_colour colourless
_exptl_crystal_density_diffrn 1.340
_exptl_crystal_density_method 'not measured'
_exptl_crystal_description chip
_exptl_crystal_F_000 468
_exptl_crystal_size_max 0.30
_exptl_crystal_size_mid 0.20
_exptl_crystal_size_min 0.15
_refine_diff_density_max 0.330
_refine_diff_density_min -0.408
_refine_ls_extinction_method none
_refine_ls_goodness_of_fit_ref 1.129
_refine_ls_hydrogen_treatment constr
_refine_ls_matrix_type full
_refine_ls_number_parameters 273
_refine_ls_number_reflns 5417
_refine_ls_number_restraints 0
_refine_ls_restrained_S_all 1.129
_refine_ls_R_factor_all 0.0877
_refine_ls_R_factor_gt 0.0618
_refine_ls_shift/su_max 0.002
_refine_ls_shift/su_mean 0.000
_refine_ls_structure_factor_coef Fsqd
_refine_ls_weighting_details 'calc w = 1/[\s^2^(Fo^2^)+(0.0628P)^2^+1.4755P] where P=(Fo^2^+2Fc^2^)/3'
_refine_ls_weighting_scheme calc
_refine_ls_wR_factor_gt 0.1745
_refine_ls_wR_factor_ref 0.1873
_reflns_number_gt 3937
_reflns_number_total 5417
_reflns_threshold_expression I>2\s(I)
_cod_data_source_file su2379.cif
_cod_data_source_block I
_cod_database_code 2234408
_cod_database_fobs_code 2234408

loop_
_symmetry_equiv_pos_as_xyz
'x, y, z'
'-x, -y, -z'

loop_
_atom_site_type_symbol
_atom_site_label
_atom_site_fract_x
_atom_site_fract_y
_atom_site_fract_z
_atom_site_U_iso_or_equiv
_atom_site_adp_type
_atom_site_calc_flag
_atom_site_refinement_flags
_atom_site_occupancy
_atom_site_symmetry_multiplicity
C C1 0.2038(4) 0.8090(4) 0.09032(18) 0.0368(7) Uani d . 1 1
C C2 0.2158(5) 0.8022(4) 0.0097(2) 0.0428(7) Uani d . 1 1
H H2A 0.2057 0.7136 -0.0150 0.051 Uiso calc R 1 1
C C3 0.2430(5) 0.9293(4) -0.0337(2) 0.0480(8) Uani d . 1 1
H H3 0.2527 0.9247 -0.0880 0.058 Uiso calc R 1 1
C C4 0.2561(4) 1.0631(4) 0.0017(2) 0.0458(8) Uani d . 1 1
C C5 0.2419(5) 1.0681(4) 0.0823(2) 0.0522(9) Uani d . 1 1
H H5 0.2502 1.1573 0.1070 0.063 Uiso calc R 1 1
C C6 0.2152(5) 0.9410(4) 0.1267(2) 0.0467(8) Uani d . 1 1
H H6 0.2050 0.9454 0.1809 0.056 Uiso calc R 1 1
C C7 0.2849(6) 1.2011(5) -0.0458(3) 0.0642(11) Uani d . 1 1
H H7A 0.4002 1.2116 -0.0348 0.096 Uiso calc R 1 1
H H7B 0.1884 1.2987 -0.0326 0.096 Uiso calc R 1 1
H H7C 0.2846 1.1814 -0.1004 0.096 Uiso calc R 1 1
C C8 0.5167(5) 0.4630(4) 0.1421(2) 0.0448(8) Uani d . 1 1
H H8A 0.5583 0.5366 0.1081 0.054 Uiso calc R 1 1
H H8B 0.4842 0.3902 0.1095 0.054 Uiso calc R 1 1
C C9 0.6684(4) 0.3680(4) 0.19293(19) 0.0376(7) Uani d . 1 1
C C10 0.8289(5) 0.4027(4) 0.1920(2) 0.0486(9) Uani d . 1 1
H H10 0.8447 0.4853 0.1597 0.058 Uiso calc R 1 1
C C11 0.9671(5) 0.3151(5) 0.2390(2) 0.0545(9) Uani d . 1 1
H H11 1.0748 0.3402 0.2386 0.065 Uiso calc R 1 1
C C12 0.9465(5) 0.1917(4) 0.2862(2) 0.0471(8) Uani d . 1 1
H H12 1.0406 0.1322 0.3171 0.057 Uiso calc R 1 1
C C13 0.7851(5) 0.1558(4) 0.2878(2) 0.0407(7) Uani d . 1 1
C C14 0.6483(4) 0.2438(4) 0.24124(19) 0.0395(7) Uani d . 1 1
H H14 0.5401 0.2195 0.2421 0.047 Uiso calc R 1 1
C C15 0.7604(6) 0.0222(5) 0.3412(2) 0.0546(10) Uani d . 1 1
H H15A 0.8756 -0.0365 0.3637 0.066 Uiso calc R 1 1
H H15B 0.6719 0.0684 0.3836 0.066 Uiso calc R 1 1
C C16 0.6242(4) -0.2929(4) 0.41314(19) 0.0391(7) Uani d . 1 1
C C17 0.6438(5) -0.2385(4) 0.4858(2) 0.0509(9) Uani d . 1 1
H H17 0.6070 -0.1286 0.4947 0.061 Uiso calc R 1 1
C C18 0.7171(6) -0.3463(5) 0.5445(2) 0.0563(10) Uani d . 1 1
H H18 0.7304 -0.3086 0.5928 0.068 Uiso calc R 1 1
C C19 0.7714(5) -0.5093(5) 0.5330(2) 0.0514(9) Uani d . 1 1
C C20 0.7504(6) -0.5623(4) 0.4604(2) 0.0569(10) Uani d . 1 1
H H20 0.7865 -0.6723 0.4518 0.068 Uiso calc R 1 1
C C21 0.6772(6) -0.4554(4) 0.4005(2) 0.0506(9) Uani d . 1 1
H H21 0.6640 -0.4930 0.3522 0.061 Uiso calc R 1 1
C C22 0.8531(6) -0.6281(6) 0.5971(3) 0.0731(13) Uani d . 1 1
H H22A 0.9644 -0.6136 0.6113 0.110 Uiso calc R 1 1
H H22B 0.8789 -0.7357 0.5791 0.110 Uiso calc R 1 1
H H22C 0.7683 -0.6109 0.6419 0.110 Uiso calc R 1 1
S S1 0.16991(10) 0.64814(10) 0.14733(5) 0.0395(2) Uani d . 1 1
S S2 0.53793(12) -0.15372(10) 0.33690(5) 0.0422(2) Uani d . 1 1
N N1 0.3566(4) 0.5539(3) 0.19015(16) 0.0391(6) Uani d . 1 1
H H1 0.3810 0.6124 0.2295 0.047 Uiso d R 1 1
N N2 0.6978(4) -0.0890(3) 0.29893(18) 0.0478(7) Uani d . 1 1
H H2 0.7907 -0.1623 0.2698 0.057 Uiso d R 1 1
O O1 0.1399(4) 0.5365(3) 0.09599(16) 0.0537(6) Uani d . 1 1
O O2 0.0363(3) 0.7163(3) 0.20915(15) 0.0567(7) Uani d . 1 1
O O3 0.3995(4) -0.0193(3) 0.37070(17) 0.0614(7) Uani d . 1 1
O O4 0.4957(4) -0.2391(3) 0.27635(16) 0.0632(8) Uani d . 1 1

loop_
_atom_site_aniso_label
_atom_site_aniso_U_11
_atom_site_aniso_U_22
_atom_site_aniso_U_33
_atom_site_aniso_U_12
_atom_site_aniso_U_13
_atom_site_aniso_U_23
C1 0.0298(14) 0.0401(17) 0.0370(17) -0.0068(12) -0.0034(12) 0.0024(13)
C2 0.0409(17) 0.0444(18) 0.0405(18) -0.0102(14) -0.0028(14) -0.0021(15)
C3 0.0451(19) 0.057(2) 0.0354(18) -0.0097(16) -0.0012(14) 0.0059(16)
C4 0.0320(16) 0.0459(19) 0.054(2) -0.0058(14) -0.0060(14) 0.0135(16)
C5 0.058(2) 0.0424(19) 0.057(2) -0.0172(17) -0.0097(18) 0.0017(17)
C6 0.055(2) 0.0461(19) 0.0384(18) -0.0157(16) -0.0055(15) 0.0016(15)
C7 0.050(2) 0.063(3) 0.078(3) -0.0178(19) -0.012(2) 0.028(2)
C8 0.0429(18) 0.0429(18) 0.0425(19) -0.0073(15) -0.0009(14) 0.0094(15)
C9 0.0357(15) 0.0313(15) 0.0422(17) -0.0069(12) 0.0005(13) 0.0028(13)
C10 0.0463(19) 0.0418(18) 0.060(2) -0.0200(15) 0.0047(16) 0.0113(16)
C11 0.0389(18) 0.058(2) 0.072(3) -0.0240(17) -0.0011(17) 0.0060(19)
C12 0.0354(16) 0.0439(19) 0.059(2) -0.0074(14) -0.0092(15) 0.0027(16)
C13 0.0445(17) 0.0323(16) 0.0450(18) -0.0124(13) -0.0045(14) 0.0063(14)
C14 0.0376(16) 0.0388(17) 0.0450(18) -0.0168(13) -0.0029(13) 0.0042(14)
C15 0.071(3) 0.049(2) 0.051(2) -0.0285(19) -0.0196(19) 0.0165(17)
C16 0.0377(16) 0.0363(16) 0.0417(18) -0.0101(13) -0.0017(13) 0.0024(14)
C17 0.061(2) 0.0413(19) 0.043(2) -0.0053(16) -0.0046(16) -0.0032(15)
C18 0.066(2) 0.063(2) 0.0352(19) -0.015(2) -0.0035(17) -0.0012(17)
C19 0.0461(19) 0.055(2) 0.047(2) -0.0115(17) 0.0017(16) 0.0169(17)
C20 0.070(3) 0.0349(18) 0.060(2) -0.0101(17) -0.005(2) 0.0076(17)
C21 0.067(2) 0.0373(18) 0.047(2) -0.0151(17) -0.0100(17) 0.0023(15)
C22 0.067(3) 0.080(3) 0.062(3) -0.015(2) -0.008(2) 0.032(2)
S1 0.0328(4) 0.0434(5) 0.0423(5) -0.0134(3) -0.0019(3) 0.0049(3)
S2 0.0466(5) 0.0346(4) 0.0440(5) -0.0101(3) -0.0110(4) 0.0035(3)
N1 0.0382(14) 0.0368(14) 0.0392(15) -0.0082(11) -0.0049(11) 0.0043(11)
N2 0.0591(18) 0.0344(14) 0.0495(17) -0.0160(13) 0.0012(14) 0.0055(13)
O1 0.0555(15) 0.0546(15) 0.0606(16) -0.0288(12) -0.0140(12) 0.0003(12)
O2 0.0398(13) 0.0673(17) 0.0541(15) -0.0089(12) 0.0101(11) 0.0076(13)
O3 0.0505(15) 0.0505(15) 0.0697(18) 0.0019(12) -0.0049(13) 0.0029(13)
O4 0.089(2) 0.0570(16) 0.0530(16) -0.0332(15) -0.0285(15) 0.0058(13)

loop_
_atom_type_symbol
_atom_type_description
_atom_type_scat_dispersion_real
_atom_type_scat_dispersion_imag
_atom_type_scat_source
C C 0.0033 0.0016 'International Tables Vol C Tables 4.2.6.8 and 6.1.1.4'
H H 0.0000 0.0000 'International Tables Vol C Tables 4.2.6.8 and 6.1.1.4'
N N 0.0061 0.0033 'International Tables Vol C Tables 4.2.6.8 and 6.1.1.4'
O O 0.0106 0.0060 'International Tables Vol C Tables 4.2.6.8 and 6.1.1.4'
S S 0.1246 0.1234 'International Tables Vol C Tables 4.2.6.8 and 6.1.1.4'

loop_
_geom_angle_atom_site_label_1
_geom_angle_atom_site_label_2
_geom_angle_atom_site_label_3
_geom_angle
C6 C1 C2 120.5(3)
C6 C1 S1 119.5(3)
C2 C1 S1 120.0(3)
C3 C2 C1 118.9(3)
C3 C2 H2A 120.5
C1 C2 H2A 120.5
C4 C3 C2 121.5(3)
C4 C3 H3 119.2
C2 C3 H3 119.2
C3 C4 C5 118.6(3)
C3 C4 C7 121.3(4)
C5 C4 C7 120.1(4)
C4 C5 C6 120.5(3)
C4 C5 H5 119.7
C6 C5 H5 119.7
C1 C6 C5 119.8(3)
C1 C6 H6 120.1
C5 C6 H6 120.1
C4 C7 H7A 109.5
C4 C7 H7B 109.5
H7A C7 H7B 109.5
C4 C7 H7C 109.5
H7A C7 H7C 109.5
H7B C7 H7C 109.5
N1 C8 C9 110.5(3)
N1 C8 H8A 109.6
C9 C8 H8A 109.6
N1 C8 H8B 109.6
C9 C8 H8B 109.6
H8A C8 H8B 108.1
C10 C9 C14 118.9(3)
C10 C9 C8 120.7(3)
C14 C9 C8 120.4(3)
C9 C10 C11 120.3(3)
C9 C10 H10 119.9
C11 C10 H10 119.9
C12 C11 C10 120.4(3)
C12 C11 H11 119.8
C10 C11 H11 119.8
C11 C12 C13 119.9(3)
C11 C12 H12 120.1
C13 C12 H12 120.1
C14 C13 C12 119.3(3)
C14 C13 C15 120.7(3)
C12 C13 C15 120.0(3)
C13 C14 C9 121.2(3)
C13 C14 H14 119.4
C9 C14 H14 119.4
N2 C15 C13 111.3(3)
N2 C15 H15A 109.4
C13 C15 H15A 109.4
N2 C15 H15B 109.4
C13 C15 H15B 109.4
H15A C15 H15B 108.0
C21 C16 C17 119.7(3)
C21 C16 S2 120.3(3)
C17 C16 S2 120.0(3)
C18 C17 C16 120.2(3)
C18 C17 H17 119.9
C16 C17 H17 119.9
C17 C18 C19 121.0(4)
C17 C18 H18 119.5
C19 C18 H18 119.5
C18 C19 C20 118.3(3)
C18 C19 C22 121.2(4)
C20 C19 C22 120.5(4)
C21 C20 C19 121.5(3)
C21 C20 H20 119.3
C19 C20 H20 119.3
C16 C21 C20 119.3(4)
C16 C21 H21 120.4
C20 C21 H21 120.4
C19 C22 H22A 109.5
C19 C22 H22B 109.5
H22A C22 H22B 109.5
C19 C22 H22C 109.5
H22A C22 H22C 109.5
H22B C22 H22C 109.5
O1 S1 O2 119.71(17)
O1 S1 N1 106.78(15)
O2 S1 N1 105.48(15)
O1 S1 C1 108.30(16)
O2 S1 C1 107.56(15)
N1 S1 C1 108.60(14)
O4 S2 O3 119.86(18)
O4 S2 N2 105.13(17)
O3 S2 N2 107.23(17)
O4 S2 C16 107.55(16)
O3 S2 C16 107.40(17)
N2 S2 C16 109.40(16)
C8 N1 S1 118.4(2)
C8 N1 H1 114.7
S1 N1 H1 113.5
C15 N2 S2 120.7(3)
C15 N2 H2 113.3
S2 N2 H2 116.1

loop_
_geom_bond_atom_site_label_1
_geom_bond_atom_site_label_2
_geom_bond_distance
C1 C6 1.371(5)
C1 C2 1.382(5)
C1 S1 1.765(3)
C2 C3 1.382(5)
C2 H2A 0.9300
C3 C4 1.381(5)
C3 H3 0.9300
C4 C5 1.381(5)
C4 C7 1.502(5)
C5 C6 1.389(5)
C5 H5 0.9300
C6 H6 0.9300
C7 H7A 0.9600
C7 H7B 0.9600
C7 H7C 0.9600
C8 N1 1.459(4)
C8 C9 1.508(4)
C8 H8A 0.9700
C8 H8B 0.9700
C9 C10 1.374(5)
C9 C14 1.386(4)
C10 C11 1.384(5)
C10 H10 0.9300
C11 C12 1.371(5)
C11 H11 0.9300
C12 C13 1.386(5)
C12 H12 0.9300
C13 C14 1.373(4)
C13 C15 1.512(5)
C14 H14 0.9300
C15 N2 1.461(5)
C15 H15A 0.9700
C15 H15B 0.9700
C16 C21 1.374(5)
C16 C17 1.388(5)
C16 S2 1.760(3)
C17 C18 1.370(5)
C17 H17 0.9300
C18 C19 1.374(6)
C18 H18 0.9300
C19 C20 1.385(6)
C19 C22 1.505(5)
C20 C21 1.381(5)
C20 H20 0.9300
C21 H21 0.9300
C22 H22A 0.9600
C22 H22B 0.9600
C22 H22C 0.9600
S1 O1 1.429(3)
S1 O2 1.434(3)
S1 N1 1.621(3)
S2 O4 1.422(3)
S2 O3 1.424(3)
S2 N2 1.614(3)
N1 H1 0.9305
N2 H2 0.9265

loop_
_geom_hbond_atom_site_label_D
_geom_hbond_atom_site_label_H
_geom_hbond_atom_site_label_A
_geom_hbond_site_symmetry_A
_geom_hbond_distance_DH
_geom_hbond_distance_HA
_geom_hbond_distance_DA
_geom_hbond_angle_DHA
N1 H1 O4 1_565 0.93 2.02 2.896(4) 156
N2 H2 O2 1_645 0.93 2.09 2.989(4) 165
C7 H7A Cg1 2_675 0.96 2.74 3.560(5) 144
C21 H21 Cg2 1_545 0.93 2.74 3.560(4) 147

loop_
_geom_torsion_atom_site_label_1
_geom_torsion_atom_site_label_2
_geom_torsion_atom_site_label_3
_geom_torsion_atom_site_label_4
_geom_torsion
C6 C1 C2 C3 1.3(5)
S1 C1 C2 C3 -179.8(3)
C1 C2 C3 C4 -0.8(5)
C2 C3 C4 C5 0.2(5)
C2 C3 C4 C7 -179.8(3)
C3 C4 C5 C6 0.1(5)
C7 C4 C5 C6 -180.0(3)
C2 C1 C6 C5 -1.0(5)
S1 C1 C6 C5 -180.0(3)
C4 C5 C6 C1 0.4(6)
N1 C8 C9 C10 -114.7(4)
N1 C8 C9 C14 65.5(4)
C14 C9 C10 C11 -0.4(5)
C8 C9 C10 C11 179.8(3)
C9 C10 C11 C12 0.9(6)
C10 C11 C12 C13 -1.0(6)
C11 C12 C13 C14 0.7(6)
C11 C12 C13 C15 -178.6(4)
C12 C13 C14 C9 -0.2(5)
C15 C13 C14 C9 179.1(3)
C10 C9 C14 C13 0.1(5)
C8 C9 C14 C13 179.9(3)
C14 C13 C15 N2 50.8(5)
C12 C13 C15 N2 -129.9(4)
C21 C16 C17 C18 0.6(6)
S2 C16 C17 C18 -177.6(3)
C16 C17 C18 C19 -0.4(6)
C17 C18 C19 C20 0.1(6)
C17 C18 C19 C22 179.6(4)
C18 C19 C20 C21 0.0(6)
C22 C19 C20 C21 -179.4(4)
C17 C16 C21 C20 -0.4(6)
S2 C16 C21 C20 177.8(3)
C19 C20 C21 C16 0.1(6)
C6 C1 S1 O1 172.7(3)
C2 C1 S1 O1 -6.2(3)
C6 C1 S1 O2 42.0(3)
C2 C1 S1 O2 -136.9(3)
C6 C1 S1 N1 -71.7(3)
C2 C1 S1 N1 109.4(3)
C21 C16 S2 O4 14.3(4)
C17 C16 S2 O4 -167.6(3)
C21 C16 S2 O3 144.5(3)
C17 C16 S2 O3 -37.3(3)
C21 C16 S2 N2 -99.4(3)
C17 C16 S2 N2 78.8(3)
C9 C8 N1 S1 -173.1(2)
O1 S1 N1 C8 48.1(3)
O2 S1 N1 C8 176.5(2)
C1 S1 N1 C8 -68.5(3)
C13 C15 N2 S2 -136.6(3)
O4 S2 N2 C15 172.2(3)
O3 S2 N2 C15 43.6(3)
C16 S2 N2 C15 -72.6(3)

loop_
_cod_related_entry_id
_cod_related_entry_database
_cod_related_entry_code
1 ChemSpider 280269
